data_4029206
loop_
_publ_author_name
'Inubushi, Hikaru'
'Hattori, Yohei'
'Yamanoi, Yoshinori'
'Nishihara, Hiroshi'

_publ_section_title
;
 Structures and Optical Properties of Tris(trimethylsilyl)silylated
 Oligothiophene Derivatives.
;
_journal_issue 7
_journal_name_full 'The Journal of organic chemistry'
_journal_page_first 2974
_journal_page_last 2979
_journal_paper_doi 10.1021/jo500029f
_journal_volume 79
_journal_year 2014
_chemical_formula_moiety 'C34 H62 S4 Si8'
_chemical_formula_sum 'C34 H62 S4 Si8'
_chemical_formula_weight 823.79
_space_group_IT_number 15
_symmetry_cell_setting monoclinic
_symmetry_Int_Tables_number 15
_symmetry_space_group_name_Hall '-C 2yc'
_symmetry_space_group_name_H-M 'C 1 2/c 1'
_atom_sites_solution_hydrogens geom
_atom_sites_solution_primary direct
_atom_sites_solution_secondary difmap
_cell_angle_alpha 90.0000
_cell_angle_beta 102.6930(18)
_cell_angle_gamma 90.0000
_cell_formula_units_Z 4
_cell_length_a 15.679(3)
_cell_length_b 12.9928(18)
_cell_length_c 24.253(4)
_cell_measurement_reflns_used 6469
_cell_measurement_temperature 133
_cell_measurement_theta_max 27.48
_cell_measurement_theta_min 3.14
_cell_volume 4819.9(14)
_computing_cell_refinement CrystalClear
_computing_data_collection 'CrystalClear (Rigaku/MSC Inc., 2006)'
_computing_data_reduction CrystalClear
_computing_molecular_graphics 'CrystalStructure 4.0'
_computing_publication_material 'CrystalStructure 4.0 (Rigaku, 2010)'
_computing_structure_refinement 'SHELXL97 (Sheldrick, 2008)'
_computing_structure_solution 'SIR92 (Altomare, et al., 1994)'
_diffrn_ambient_temperature 133
_diffrn_detector_area_resol_mean 7.111
_diffrn_measured_fraction_theta_full 0.994
_diffrn_measured_fraction_theta_max 0.994
_diffrn_measurement_device_type 'Rigaku Saturn724'
_diffrn_measurement_method \w
_diffrn_radiation_type 'Mo K\a'
_diffrn_radiation_wavelength 0.71070
_diffrn_reflns_av_R_equivalents 0.0277
_diffrn_reflns_limit_h_max 20
_diffrn_reflns_limit_h_min -20
_diffrn_reflns_limit_k_max 16
_diffrn_reflns_limit_k_min -15
_diffrn_reflns_limit_l_max 31
_diffrn_reflns_limit_l_min -31
_diffrn_reflns_number 18695
_diffrn_reflns_theta_full 27.48
_diffrn_reflns_theta_max 27.48
_diffrn_standards_number 0
_exptl_absorpt_coefficient_mu 0.418
_exptl_absorpt_correction_T_max 0.959
_exptl_absorpt_correction_T_min 0.812
_exptl_absorpt_correction_type multi-scan
_exptl_absorpt_process_details 'REQAB (Rigaku, 1998)'
_exptl_crystal_colour yellow
_exptl_crystal_density_diffrn 1.135
_exptl_crystal_density_method 'not measured'
_exptl_crystal_description block
_exptl_crystal_F_000 1768.00
_exptl_crystal_size_max 0.270
_exptl_crystal_size_mid 0.210
_exptl_crystal_size_min 0.100
_refine_diff_density_max 0.330
_refine_diff_density_min -0.260
_refine_ls_extinction_method none
_refine_ls_goodness_of_fit_ref 1.050
_refine_ls_hydrogen_treatment constr
_refine_ls_number_parameters 208
_refine_ls_number_reflns 5501
_refine_ls_number_restraints 0
_refine_ls_R_factor_gt 0.0375
_refine_ls_shift/su_max 0.001
_refine_ls_structure_factor_coef Fsqd
_refine_ls_weighting_details 'w = 1/[\s^2^(Fo^2^)+(0.0407P)^2^+4.4407P] where P=(Fo^2^+2Fc^2^)/3'
_refine_ls_weighting_scheme calc
_refine_ls_wR_factor_ref 0.0919
_reflns_number_gt 4844
_reflns_number_total 5501
_reflns_threshold_expression F^2^>2.0\s(F^2^)
_cod_data_source_file jo500029f_si_005.cif
_cod_data_source_block Si-T4-20130724-2nd
_cod_depositor_comments
;Adding full bibliography for
 ./tmp-cod-update-bibliographies-12971/cifs/4029206.cif.
;
_cod_original_cell_volume 4819.9(12)
_cod_database_code 4029206

loop_
_symmetry_equiv_pos_site_id
_symmetry_equiv_pos_as_xyz
1 +X,+Y,+Z
2 -X,+Y,1/2-Z
3 -X,-Y,-Z
4 +X,-Y,1/2+Z
5 1/2+X,1/2+Y,+Z
6 1/2-X,1/2+Y,1/2-Z
7 1/2-X,1/2-Y,-Z
8 1/2+X,1/2-Y,1/2+Z

loop_
_atom_site_label
_atom_site_type_symbol
_atom_site_fract_x
_atom_site_fract_y
_atom_site_fract_z
_atom_site_U_iso_or_equiv
_atom_site_adp_type
_atom_site_occupancy
_atom_site_symmetry_multiplicity
_atom_site_calc_flag
_atom_site_refinement_flags
S1 S 0.72534(3) 0.12587(3) 0.092524(17) 0.02474(10) Uani 1.0 8 d .
S2 S 0.76162(3) -0.11120(3) 0.051972(18) 0.02811(11) Uani 1.0 8 d .
Si1 Si 0.71169(3) 0.33147(3) 0.157829(19) 0.02348(11) Uani 1.0 8 d .
Si2 Si 0.85345(3) 0.35621(5) 0.14302(2) 0.03694(14) Uani 1.0 8 d .
Si3 Si 0.61221(4) 0.44123(4) 0.09931(2) 0.03382(13) Uani 1.0 8 d .
Si4 Si 0.71364(3) 0.35337(4) 0.25445(2) 0.03042(12) Uani 1.0 8 d .
C1 C 0.72054(11) -0.21240(12) 0.00770(7) 0.0267(4) Uani 1.0 8 d .
C2 C 0.63161(12) -0.20727(14) -0.00727(8) 0.0334(4) Uani 1.0 8 d .
C3 C 0.59601(12) -0.12243(14) 0.01645(8) 0.0327(4) Uani 1.0 8 d .
C4 C 0.65799(11) -0.06259(12) 0.04965(7) 0.0254(4) Uani 1.0 8 d .
C5 C 0.64746(11) 0.02989(12) 0.08128(7) 0.0251(4) Uani 1.0 8 d .
C6 C 0.58109(12) 0.05520(14) 0.10708(8) 0.0336(4) Uani 1.0 8 d .
C7 C 0.59411(12) 0.15071(14) 0.13557(8) 0.0331(4) Uani 1.0 8 d .
C8 C 0.67040(10) 0.19954(12) 0.13257(7) 0.0239(4) Uani 1.0 8 d .
C9 C 0.82217(14) 0.31632(18) 0.29906(8) 0.0436(5) Uani 1.0 8 d .
C10 C 0.62908(17) 0.2720(3) 0.27619(10) 0.0683(8) Uani 1.0 8 d .
C11 C 0.69315(19) 0.49186(19) 0.26761(10) 0.0628(8) Uani 1.0 8 d .
C12 C 0.59327(16) 0.38743(18) 0.02558(9) 0.0504(6) Uani 1.0 8 d .
C13 C 0.50608(14) 0.44274(19) 0.12254(10) 0.0510(6) Uani 1.0 8 d .
C14 C 0.65501(19) 0.57540(16) 0.10002(11) 0.0589(7) Uani 1.0 8 d .
C15 C 0.92694(13) 0.2457(3) 0.17136(11) 0.0577(7) Uani 1.0 8 d .
C16 C 0.85215(16) 0.3708(2) 0.06608(9) 0.0535(6) Uani 1.0 8 d .
C17 C 0.89688(17) 0.4778(2) 0.18052(10) 0.0620(8) Uani 1.0 8 d .
H2 H 0.5968 -0.2561 -0.0314 0.0400 Uiso 1.0 8 calc R
H3 H 0.5351 -0.1086 0.0099 0.0392 Uiso 1.0 8 calc R
H6 H 0.5313 0.0129 0.1060 0.0404 Uiso 1.0 8 calc R
H7 H 0.5533 0.1787 0.1552 0.0397 Uiso 1.0 8 calc R
H9A H 0.8194 0.3183 0.3390 0.0523 Uiso 1.0 8 calc R
H9B H 0.8669 0.3647 0.2925 0.0523 Uiso 1.0 8 calc R
H9C H 0.8372 0.2466 0.2891 0.0523 Uiso 1.0 8 calc R
H10A H 0.6386 0.1997 0.2676 0.0820 Uiso 1.0 8 calc R
H10B H 0.5709 0.2936 0.2555 0.0820 Uiso 1.0 8 calc R
H10C H 0.6332 0.2798 0.3169 0.0820 Uiso 1.0 8 calc R
H11A H 0.6382 0.5137 0.2426 0.0754 Uiso 1.0 8 calc R
H11B H 0.7414 0.5336 0.2601 0.0754 Uiso 1.0 8 calc R
H11C H 0.6891 0.5009 0.3071 0.0754 Uiso 1.0 8 calc R
H12A H 0.5823 0.3133 0.0266 0.0605 Uiso 1.0 8 calc R
H12B H 0.6451 0.3996 0.0101 0.0605 Uiso 1.0 8 calc R
H12C H 0.5426 0.4214 0.0017 0.0605 Uiso 1.0 8 calc R
H13A H 0.4642 0.4867 0.0971 0.0612 Uiso 1.0 8 calc R
H13B H 0.5156 0.4698 0.1611 0.0612 Uiso 1.0 8 calc R
H13C H 0.4829 0.3726 0.1216 0.0612 Uiso 1.0 8 calc R
H14A H 0.6718 0.6000 0.1391 0.0707 Uiso 1.0 8 calc R
H14B H 0.6095 0.6203 0.0784 0.0707 Uiso 1.0 8 calc R
H14C H 0.7061 0.5763 0.0829 0.0707 Uiso 1.0 8 calc R
H15A H 0.9042 0.1825 0.1514 0.0693 Uiso 1.0 8 calc R
H15B H 0.9291 0.2376 0.2118 0.0693 Uiso 1.0 8 calc R
H15C H 0.9859 0.2594 0.1657 0.0693 Uiso 1.0 8 calc R
H16A H 0.8252 0.3099 0.0456 0.0642 Uiso 1.0 8 calc R
H16B H 0.9122 0.3781 0.0611 0.0642 Uiso 1.0 8 calc R
H16C H 0.8184 0.4321 0.0513 0.0642 Uiso 1.0 8 calc R
H17A H 0.8667 0.5371 0.1600 0.0744 Uiso 1.0 8 calc R
H17B H 0.9597 0.4832 0.1821 0.0744 Uiso 1.0 8 calc R
H17C H 0.8869 0.4768 0.2190 0.0744 Uiso 1.0 8 calc R

loop_
_atom_site_aniso_label
_atom_site_aniso_U_11
_atom_site_aniso_U_22
_atom_site_aniso_U_33
_atom_site_aniso_U_12
_atom_site_aniso_U_13
_atom_site_aniso_U_23
S1 0.0252(2) 0.0264(2) 0.0236(2) -0.00333(15) 0.00737(16) -0.00389(15)
S2 0.0270(2) 0.0273(2) 0.0294(3) -0.00240(16) 0.00482(17) -0.00791(16)
Si1 0.0250(3) 0.0246(3) 0.0204(3) -0.00261(17) 0.00389(18) -0.00245(17)
Si2 0.0321(3) 0.0510(4) 0.0298(3) -0.0168(3) 0.0114(3) -0.0112(3)
Si3 0.0432(3) 0.0282(3) 0.0276(3) 0.0045(2) 0.0024(3) 0.00155(19)
Si4 0.0305(3) 0.0379(3) 0.0228(3) 0.0010(2) 0.0058(2) -0.0054(2)
C1 0.0314(9) 0.0228(8) 0.0267(9) -0.0037(7) 0.0080(7) -0.0032(7)
C2 0.0316(9) 0.0283(9) 0.0395(11) -0.0065(8) 0.0063(8) -0.0111(8)
C3 0.0278(9) 0.0302(9) 0.0398(11) -0.0032(7) 0.0069(8) -0.0075(8)
C4 0.0285(9) 0.0247(8) 0.0236(8) -0.0013(7) 0.0067(7) -0.0009(7)
C5 0.0268(8) 0.0244(8) 0.0238(8) -0.0036(7) 0.0051(7) -0.0012(7)
C6 0.0308(9) 0.0297(9) 0.0434(11) -0.0074(7) 0.0147(8) -0.0088(8)
C7 0.0310(9) 0.0313(9) 0.0406(11) -0.0029(8) 0.0157(8) -0.0080(8)
C8 0.0260(8) 0.0239(8) 0.0211(8) 0.0014(7) 0.0040(7) -0.0001(6)
C9 0.0438(12) 0.0578(13) 0.0264(10) 0.0071(10) 0.0013(9) -0.0002(9)
C10 0.0606(16) 0.111(3) 0.0393(13) -0.0317(16) 0.0246(12) -0.0092(14)
C11 0.0818(18) 0.0581(15) 0.0409(13) 0.0236(14) -0.0032(13) -0.0216(11)
C12 0.0619(14) 0.0532(14) 0.0291(11) 0.0148(11) -0.0051(10) -0.0001(9)
C13 0.0427(12) 0.0587(14) 0.0483(13) 0.0154(11) 0.0027(10) 0.0015(11)
C14 0.090(2) 0.0320(11) 0.0537(15) -0.0001(12) 0.0143(14) 0.0069(10)
C15 0.0258(10) 0.0890(19) 0.0553(15) 0.0008(11) 0.0022(10) -0.0146(14)
C16 0.0602(14) 0.0697(16) 0.0370(12) -0.0269(12) 0.0245(11) -0.0103(11)
C17 0.0645(15) 0.0755(17) 0.0524(14) -0.0428(14) 0.0270(12) -0.0272(13)

loop_
_atom_type_symbol
_atom_type_description
_atom_type_scat_dispersion_real
_atom_type_scat_dispersion_imag
_atom_type_scat_source
C C 0.0033 0.0016
;
International Tables for Crystallography
(1992, Vol. C, Tables 4.2.6.8 and 6.1.1.4)
;
H H 0.0000 0.0000
;
International Tables for Crystallography
(1992, Vol. C, Table 6.1.1.4)
;
S S 0.1246 0.1234
;
International Tables for Crystallography
(1992, Vol. C, Tables 4.2.6.8 and 6.1.1.4)
;
Si Si 0.0817 0.0704
;
International Tables for Crystallography
(1992, Vol. C, Tables 4.2.6.8 and 6.1.1.4)
;

loop_
_geom_angle_atom_site_label_1
_geom_angle_atom_site_label_2
_geom_angle_atom_site_label_3
_geom_angle
_geom_angle_publ_flag
_geom_angle_site_symmetry_1
_geom_angle_site_symmetry_3
C5 S1 C8 93.81(9) yes . .
C1 S2 C4 92.19(8) yes . .
Si2 Si1 Si3 110.47(3) yes . .
Si2 Si1 Si4 109.25(3) yes . .
Si2 Si1 C8 110.08(6) yes . .
Si3 Si1 Si4 112.96(3) yes . .
Si3 Si1 C8 102.75(5) yes . .
Si4 Si1 C8 111.20(6) yes . .
Si1 Si2 C15 111.41(9) yes . .
Si1 Si2 C16 111.27(8) yes . .
Si1 Si2 C17 107.22(9) yes . .
C15 Si2 C16 108.33(12) yes . .
C15 Si2 C17 109.82(11) yes . .
C16 Si2 C17 108.75(12) yes . .
Si1 Si3 C12 107.10(8) yes . .
Si1 Si3 C13 109.95(8) yes . .
Si1 Si3 C14 111.84(9) yes . .
C12 Si3 C13 108.97(11) yes . .
C12 Si3 C14 109.70(12) yes . .
C13 Si3 C14 109.22(13) yes . .
Si1 Si4 C9 110.88(8) yes . .
Si1 Si4 C10 111.05(8) yes . .
Si1 Si4 C11 108.75(8) yes . .
C9 Si4 C10 107.74(11) yes . .
C9 Si4 C11 108.56(11) yes . .
C10 Si4 C11 109.82(14) yes . .
S2 C1 C1 120.07(12) yes . 7_645
S2 C1 C2 110.35(14) yes . .
C1 C1 C2 129.58(16) yes 7_645 .
C1 C2 C3 113.70(16) yes . .
C2 C3 C4 113.06(17) yes . .
S2 C4 C3 110.70(14) yes . .
S2 C4 C5 119.89(12) yes . .
C3 C4 C5 129.41(17) yes . .
S1 C5 C4 121.49(14) yes . .
S1 C5 C6 109.72(13) yes . .
C4 C5 C6 128.77(16) yes . .
C5 C6 C7 113.10(17) yes . .
C6 C7 C8 114.50(18) yes . .
S1 C8 Si1 120.63(10) yes . .
S1 C8 C7 108.85(13) yes . .
Si1 C8 C7 130.16(14) yes . .
C1 C2 H2 123.147 no . .
C3 C2 H2 123.151 no . .
C2 C3 H3 123.477 no . .
C4 C3 H3 123.467 no . .
C5 C6 H6 123.444 no . .
C7 C6 H6 123.456 no . .
C6 C7 H7 122.751 no . .
C8 C7 H7 122.748 no . .
Si4 C9 H9A 109.466 no . .
Si4 C9 H9B 109.467 no . .
Si4 C9 H9C 109.475 no . .
H9A C9 H9B 109.475 no . .
H9A C9 H9C 109.467 no . .
H9B C9 H9C 109.478 no . .
Si4 C10 H10A 109.471 no . .
Si4 C10 H10B 109.470 no . .
Si4 C10 H10C 109.469 no . .
H10A C10 H10B 109.468 no . .
H10A C10 H10C 109.471 no . .
H10B C10 H10C 109.478 no . .
Si4 C11 H11A 109.473 no . .
Si4 C11 H11B 109.471 no . .
Si4 C11 H11C 109.470 no . .
H11A C11 H11B 109.476 no . .
H11A C11 H11C 109.475 no . .
H11B C11 H11C 109.463 no . .
Si3 C12 H12A 109.485 no . .
Si3 C12 H12B 109.474 no . .
Si3 C12 H12C 109.472 no . .
H12A C12 H12B 109.465 no . .
H12A C12 H12C 109.461 no . .
H12B C12 H12C 109.470 no . .
Si3 C13 H13A 109.470 no . .
Si3 C13 H13B 109.465 no . .
Si3 C13 H13C 109.472 no . .
H13A C13 H13B 109.477 no . .
H13A C13 H13C 109.481 no . .
H13B C13 H13C 109.463 no . .
Si3 C14 H14A 109.472 no . .
Si3 C14 H14B 109.470 no . .
Si3 C14 H14C 109.470 no . .
H14A C14 H14B 109.472 no . .
H14A C14 H14C 109.469 no . .
H14B C14 H14C 109.474 no . .
Si2 C15 H15A 109.473 no . .
Si2 C15 H15B 109.471 no . .
Si2 C15 H15C 109.475 no . .
H15A C15 H15B 109.470 no . .
H15A C15 H15C 109.474 no . .
H15B C15 H15C 109.465 no . .
Si2 C16 H16A 109.472 no . .
Si2 C16 H16B 109.474 no . .
Si2 C16 H16C 109.475 no . .
H16A C16 H16B 109.471 no . .
H16A C16 H16C 109.465 no . .
H16B C16 H16C 109.472 no . .
Si2 C17 H17A 109.466 no . .
Si2 C17 H17B 109.465 no . .
Si2 C17 H17C 109.474 no . .
H17A C17 H17B 109.481 no . .
H17A C17 H17C 109.475 no . .
H17B C17 H17C 109.466 no . .

loop_
_geom_bond_atom_site_label_1
_geom_bond_atom_site_label_2
_geom_bond_distance
_geom_bond_publ_flag
_geom_bond_site_symmetry_2
S1 C5 1.7246(17) yes .
S1 C8 1.7231(18) yes .
S2 C1 1.7299(16) yes .
S2 C4 1.7326(18) yes .
Si1 Si2 2.3502(8) yes .
Si1 Si3 2.3469(7) yes .
Si1 Si4 2.3541(8) yes .
Si1 C8 1.8864(16) yes .
Si2 C15 1.874(3) yes .
Si2 C16 1.871(3) yes .
Si2 C17 1.875(3) yes .
Si3 C12 1.882(3) yes .
Si3 C13 1.870(3) yes .
Si3 C14 1.867(3) yes .
Si4 C9 1.868(2) yes .
Si4 C10 1.860(3) yes .
Si4 C11 1.868(3) yes .
C1 C1 1.449(3) yes 7_645
C1 C2 1.363(3) yes .
C2 C3 1.414(3) yes .
C3 C4 1.361(3) yes .
C4 C5 1.454(3) yes .
C5 C6 1.367(3) yes .
C6 C7 1.413(3) yes .
C7 C8 1.370(3) yes .
C2 H2 0.950 no .
C3 H3 0.950 no .
C6 H6 0.950 no .
C7 H7 0.950 no .
C9 H9A 0.980 no .
C9 H9B 0.980 no .
C9 H9C 0.980 no .
C10 H10A 0.980 no .
C10 H10B 0.980 no .
C10 H10C 0.980 no .
C11 H11A 0.980 no .
C11 H11B 0.980 no .
C11 H11C 0.980 no .
C12 H12A 0.980 no .
C12 H12B 0.980 no .
C12 H12C 0.980 no .
C13 H13A 0.980 no .
C13 H13B 0.980 no .
C13 H13C 0.980 no .
C14 H14A 0.980 no .
C14 H14B 0.980 no .
C14 H14C 0.980 no .
C15 H15A 0.980 no .
C15 H15B 0.980 no .
C15 H15C 0.980 no .
C16 H16A 0.980 no .
C16 H16B 0.980 no .
C16 H16C 0.980 no .
C17 H17A 0.980 no .
C17 H17B 0.980 no .
C17 H17C 0.980 no .

loop_
_geom_contact_atom_site_label_1
_geom_contact_atom_site_label_2
_geom_contact_distance
_geom_contact_publ_flag
_geom_contact_site_symmetry_2
S1 S2 3.3203(7) no .
S2 C2 3.215(2) no 7_645
C3 C6 3.231(3) no .
C8 C12 3.574(3) no .
S1 H6 3.4569 no .
S1 H7 3.4439 no .
S1 H12A 3.4558 no .
S1 H15A 2.9475 no .
S1 H16A 3.2011 no .
S2 H2 3.4662 no .
S2 H2 2.9384 no 7_645
S2 H3 3.4730 no .
Si1 H7 3.1684 no .
Si1 H9C 3.5314 no .
Si1 H10A 3.5602 no .
Si1 H11A 3.4920 no .
Si1 H11B 3.5725 no .
Si1 H12A 3.3863 no .
Si1 H13B 3.5776 no .
Si1 H13C 3.5415 no .
Si1 H14A 3.5558 no .
Si1 H15B 3.5864 no .
Si1 H16A 3.5763 no .
Si1 H17C 3.3944 no .
Si2 H9B 3.5862 no .
Si3 H11A 3.5357 no .
Si4 H17C 3.4228 no .
C1 H2 2.8241 no 7_645
C1 H3 3.2159 no .
C3 H6 3.1308 no .
C4 H2 3.2059 no .
C4 H6 2.8222 no .
C5 H3 2.8279 no .
C5 H7 3.2090 no .
C6 H3 3.1396 no .
C7 H10A 3.1886 no .
C7 H10B 3.5363 no .
C7 H12A 3.3567 no .
C7 H13C 3.3475 no .
C8 H6 3.2300 no .
C8 H10A 3.4198 no .
C8 H12A 3.0232 no .
C9 H10A 3.1933 no .
C9 H10C 3.1231 no .
C9 H11B 3.1534 no .
C9 H11C 3.2131 no .
C9 H15B 3.1454 no .
C9 H17C 3.1642 no .
C10 H7 3.1554 no .
C10 H9A 3.0964 no .
C10 H9C 3.2260 no .
C10 H11A 3.2552 no .
C10 H11C 3.1596 no .
C11 H9A 3.2400 no .
C11 H9B 3.1288 no .
C11 H10B 3.1856 no .
C11 H10C 3.2243 no .
C11 H13B 3.3680 no .
C11 H14A 3.3678 no .
C11 H17C 3.4969 no .
C12 H13A 3.2103 no .
C12 H13C 3.1978 no .
C12 H14B 3.2738 no .
C12 H14C 3.1636 no .
C12 H16C 3.4947 no .
C13 H7 3.5613 no .
C13 H11A 3.3116 no .
C13 H12A 3.3007 no .
C13 H12C 3.1203 no .
C13 H14A 3.2607 no .
C13 H14B 3.1405 no .
C14 H12B 3.1385 no .
C14 H12C 3.3096 no .
C14 H13A 3.1920 no .
C14 H13B 3.2072 no .
C14 H16C 3.5707 no .
C14 H17A 3.3559 no .
C15 H9C 3.4492 no .
C15 H16A 3.2259 no .
C15 H16B 3.1454 no .
C15 H17B 3.1286 no .
C15 H17C 3.3259 no .
C16 H12B 3.2537 no .
C16 H14C 3.5986 no .
C16 H15A 3.1920 no .
C16 H15C 3.1790 no .
C16 H17A 3.1122 no .
C16 H17B 3.2877 no .
C17 H9B 3.2121 no .
C17 H11B 3.5019 no .
C17 H15B 3.2261 no .
C17 H15C 3.2181 no .
C17 H16B 3.2307 no .
C17 H16C 3.1612 no .
H2 H3 2.4573 no .
H3 H6 2.8258 no .
H6 H7 2.4509 no .
H7 H10A 2.7735 no .
H7 H10B 2.8152 no .
H7 H13C 2.7983 no .
H9A H10A 3.3539 no .
H9A H10C 2.8933 no .
H9A H11B 3.4585 no .
H9A H11C 3.1164 no .
H9B H11B 2.9371 no .
H9B H11C 3.3854 no .
H9B H15B 2.8890 no .
H9B H17C 2.3752 no .
H9C H10A 3.1029 no .
H9C H10C 3.4381 no .
H9C H15B 2.6055 no .
H10B H11A 3.0880 no .
H10B H11C 3.3517 no .
H10B H13B 3.2185 no .
H10B H13C 3.3969 no .
H10C H11A 3.5425 no .
H10C H11C 3.0282 no .
H11A H13B 2.5014 no .
H11A H14A 2.9006 no .
H11B H14A 3.0230 no .
H11B H17A 3.4424 no .
H11B H17C 2.7826 no .
H12A H13A 3.5800 no .
H12A H13C 3.1479 no .
H12B H14B 3.4185 no .
H12B H14C 2.9270 no .
H12B H16A 3.0014 no .
H12B H16C 2.7137 no .
H12C H13A 2.9721 no .
H12C H13C 3.3068 no .
H12C H14B 3.2227 no .
H12C H14C 3.5060 no .
H13A H14A 3.5138 no .
H13A H14B 2.9771 no .
H13B H14A 3.1192 no .
H13B H14B 3.3651 no .
H14A H17A 3.0951 no .
H14C H16C 2.7906 no .
H14C H17A 2.8331 no .
H15A H16A 3.0757 no .
H15A H16B 3.3748 no .
H15B H17B 3.3289 no .
H15B H17C 3.1906 no .
H15C H16A 3.4701 no .
H15C H16B 2.9779 no .
H15C H17B 2.9755 no .
H15C H17C 3.5979 no .
H16B H17A 3.3605 no .
H16B H17B 3.1744 no .
H16C H17A 2.9175 no .
H16C H17B 3.5109 no .
S1 H11C 2.9884 no 6_645
S1 H12B 3.5569 no 7_655
S1 H16A 3.3728 no 7_655
S1 H16C 3.4864 no 7_655
S2 H9A 3.3042 no 6_645
S2 H10C 3.5408 no 6_645
S2 H12B 3.5961 no 7_655
S2 H13A 3.3729 no 5_545
S2 H13C 3.5151 no 5_545
S2 H14C 3.4487 no 7_655
S2 H16C 3.4468 no 7_655
Si3 H12C 3.5300 no 3_665
C1 H14B 3.4648 no 1_545
C1 H14C 3.3313 no 1_545
C1 H14C 3.2234 no 7_655
C2 H12A 3.5597 no 3_655
C2 H14B 3.1258 no 1_545
C2 H14C 3.5965 no 1_545
C3 H6 3.4955 no 3_655
C3 H9A 3.5492 no 6_645
C3 H16B 3.2935 no 5_445
C3 H16C 3.4041 no 7_655
C4 H9A 3.0646 no 6_645
C4 H16B 3.5874 no 7_655
C4 H16C 3.0670 no 7_655
C5 H3 3.3688 no 3_655
C5 H9A 3.3355 no 6_645
C5 H11C 3.3157 no 6_645
C5 H16B 3.5781 no 7_655
C5 H16C 3.4102 no 7_655
C6 H3 3.0949 no 3_655
C6 H9A 3.5672 no 6_645
C6 H9B 3.4428 no 6_645
C6 H16B 3.5009 no 5_445
C6 H17B 3.0545 no 5_445
C7 H11B 3.5354 no 6_645
C7 H17B 3.3909 no 5_445
C8 H11B 3.4280 no 6_645
C8 H11C 3.4985 no 6_645
C9 H14A 3.1775 no 6_645
C9 H15C 3.0338 no 2_755
C10 H10B 3.0732 no 2_655
C10 H13C 3.5843 no 2_655
C10 H17A 3.4154 no 6_645
C11 H9C 3.5753 no 6_655
C12 H2 3.4636 no 3_655
C12 H12C 3.2441 no 3_665
C12 H13A 3.3403 no 3_665
C12 H14B 3.5991 no 3_665
C12 H16A 3.4857 no 7_655
C13 H2 3.4352 no 3_655
C13 H10C 3.5802 no 2_655
C13 H12C 3.4295 no 3_665
C14 H9A 3.4703 no 6_655
C14 H9C 3.4713 no 6_655
C14 H12C 3.5105 no 3_665
C15 H9B 3.5164 no 2_755
C15 H15B 3.2128 no 2_755
C16 H3 3.4461 no 5_555
C16 H6 3.3229 no 5_555
C16 H12A 3.5837 no 7_655
C17 H6 3.0976 no 5_555
C17 H10A 3.2420 no 6_655
C17 H17B 3.5871 no 2_755
H2 C12 3.4636 no 3_655
H2 C13 3.4352 no 3_655
H2 H7 3.5302 no 3_655
H2 H12A 2.9313 no 3_655
H2 H12C 3.2557 no 3_655
H2 H13A 3.4288 no 3_655
H2 H13C 2.7266 no 3_655
H2 H14B 3.0777 no 1_545
H3 C5 3.3688 no 3_655
H3 C6 3.0949 no 3_655
H3 C16 3.4461 no 5_445
H3 H3 3.0290 no 3_655
H3 H6 3.0397 no 3_655
H3 H12A 3.2445 no 3_655
H3 H16B 2.5170 no 5_445
H6 C3 3.4955 no 3_655
H6 C16 3.3229 no 5_445
H6 C17 3.0976 no 5_445
H6 H3 3.0397 no 3_655
H6 H9A 3.5050 no 6_645
H6 H9B 3.2554 no 6_645
H6 H16B 2.6173 no 5_445
H6 H16C 3.4732 no 5_445
H6 H17A 3.1568 no 5_445
H6 H17B 2.3939 no 5_445
H7 H2 3.5302 no 3_655
H7 H10B 3.5442 no 2_655
H7 H10C 3.4063 no 2_655
H7 H17A 3.4797 no 5_445
H7 H17B 3.0753 no 5_445
H9A S2 3.3042 no 6_655
H9A C3 3.5492 no 6_655
H9A C4 3.0646 no 6_655
H9A C5 3.3355 no 6_655
H9A C6 3.5672 no 6_655
H9A C14 3.4703 no 6_645
H9A H6 3.5050 no 6_655
H9A H14A 2.8829 no 6_645
H9A H14B 3.2997 no 6_645
H9A H15C 3.1739 no 2_755
H9B C6 3.4428 no 6_655
H9B C15 3.5164 no 2_755
H9B H6 3.2554 no 6_655
H9B H15C 2.6838 no 2_755
H9B H17B 3.0668 no 2_755
H9C C11 3.5753 no 6_645
H9C C14 3.4713 no 6_645
H9C H11A 3.1662 no 6_645
H9C H11B 3.1544 no 6_645
H9C H14A 2.6057 no 6_645
H9C H14B 3.5410 no 6_645
H9C H15C 2.7541 no 2_755
H10A C17 3.2420 no 6_645
H10A H10B 3.4325 no 2_655
H10A H11B 3.0343 no 6_645
H10A H14A 3.5605 no 6_645
H10A H17A 2.7593 no 6_645
H10A H17B 3.5507 no 6_645
H10A H17C 2.9516 no 6_645
H10B C10 3.0732 no 2_655
H10B H7 3.5442 no 2_655
H10B H10A 3.4325 no 2_655
H10B H10B 2.1811 no 2_655
H10B H10C 3.2997 no 2_655
H10B H13B 3.5168 no 2_655
H10B H13C 3.4283 no 2_655
H10C S2 3.5407 no 6_655
H10C C13 3.5802 no 2_655
H10C H7 3.4063 no 2_655
H10C H10B 3.2997 no 2_655
H10C H13B 3.5157 no 2_655
H10C H13C 2.8609 no 2_655
H10C H17A 3.2025 no 6_645
H11A H9C 3.1662 no 6_655
H11A H15A 3.5532 no 6_655
H11A H15B 3.3639 no 6_655
H11B C7 3.5354 no 6_655
H11B C8 3.4280 no 6_655
H11B H9C 3.1544 no 6_655
H11B H10A 3.0343 no 6_655
H11C S1 2.9884 no 6_655
H11C C5 3.3157 no 6_655
H11C C8 3.4985 no 6_655
H11C H13B 3.4843 no 2_655
H11C H15A 3.0612 no 6_655
H11C H15B 3.5671 no 6_655
H12A C2 3.5597 no 3_655
H12A C16 3.5837 no 7_655
H12A H2 2.9313 no 3_655
H12A H3 3.2445 no 3_655
H12A H14B 3.5921 no 3_665
H12A H16A 2.9733 no 7_655
H12A H16B 3.2844 no 7_655
H12B S1 3.5569 no 7_655
H12B S2 3.5961 no 7_655
H12B H13A 3.1491 no 3_665
H12B H16A 3.1177 no 7_655
H12C Si3 3.5300 no 3_665
H12C C12 3.2441 no 3_665
H12C C13 3.4295 no 3_665
H12C C14 3.5105 no 3_665
H12C H2 3.2557 no 3_655
H12C H12C 2.4318 no 3_665
H12C H13A 2.6568 no 3_665
H12C H14B 2.7776 no 3_665
H13A S2 3.3729 no 5_455
H13A C12 3.3403 no 3_665
H13A H2 3.4288 no 3_655
H13A H12B 3.1491 no 3_665
H13A H12C 2.6568 no 3_665
H13A H15A 3.1044 no 5_455
H13B H10B 3.5168 no 2_655
H13B H10C 3.5157 no 2_655
H13B H11C 3.4843 no 2_655
H13B H15A 3.2501 no 5_455
H13C S2 3.5151 no 5_455
H13C C10 3.5843 no 2_655
H13C H2 2.7266 no 3_655
H13C H10B 3.4283 no 2_655
H13C H10C 2.8609 no 2_655
H14A C9 3.1775 no 6_655
H14A H9A 2.8829 no 6_655
H14A H9C 2.6057 no 6_655
H14A H10A 3.5605 no 6_655
H14B C1 3.4648 no 1_565
H14B C2 3.1258 no 1_565
H14B C12 3.5991 no 3_665
H14B H2 3.0777 no 1_565
H14B H9A 3.2997 no 6_655
H14B H9C 3.5410 no 6_655
H14B H12A 3.5921 no 3_665
H14B H12C 2.7776 no 3_665
H14C S2 3.4487 no 7_655
H14C C1 3.3313 no 1_565
H14C C1 3.2234 no 7_655
H14C C2 3.5965 no 1_565
H15A H11A 3.5532 no 6_645
H15A H11C 3.0612 no 6_645
H15A H13A 3.1044 no 5_545
H15A H13B 3.2501 no 5_545
H15B C15 3.2128 no 2_755
H15B H11A 3.3639 no 6_645
H15B H11C 3.5671 no 6_645
H15B H15B 2.5617 no 2_755
H15B H15C 2.9898 no 2_755
H15C C9 3.0338 no 2_755
H15C H9A 3.1739 no 2_755
H15C H9B 2.6838 no 2_755
H15C H9C 2.7541 no 2_755
H15C H15B 2.9898 no 2_755
H16A S1 3.3728 no 7_655
H16A C12 3.4857 no 7_655
H16A H12A 2.9733 no 7_655
H16A H12B 3.1177 no 7_655
H16A H16A 3.2522 no 7_655
H16B C3 3.2935 no 5_555
H16B C4 3.5874 no 7_655
H16B C5 3.5781 no 7_655
H16B C6 3.5009 no 5_555
H16B H3 2.5170 no 5_555
H16B H6 2.6173 no 5_555
H16B H12A 3.2844 no 7_655
H16C S1 3.4864 no 7_655
H16C S2 3.4468 no 7_655
H16C C3 3.4041 no 7_655
H16C C4 3.0670 no 7_655
H16C C5 3.4102 no 7_655
H16C H6 3.4732 no 5_555
H17A C10 3.4154 no 6_655
H17A H6 3.1568 no 5_555
H17A H7 3.4797 no 5_555
H17A H10A 2.7593 no 6_655
H17A H10C 3.2025 no 6_655
H17B C6 3.0545 no 5_555
H17B C7 3.3909 no 5_555
H17B C17 3.5871 no 2_755
H17B H6 2.3939 no 5_555
H17B H7 3.0753 no 5_555
H17B H9B 3.0668 no 2_755
H17B H10A 3.5507 no 6_655
H17B H17B 3.2575 no 2_755
H17B H17C 3.0011 no 2_755
H17C H10A 2.9516 no 6_655
H17C H17B 3.0011 no 2_755
H17C H17C 3.5351 no 2_755

loop_
_geom_torsion_atom_site_label_1
_geom_torsion_atom_site_label_2
_geom_torsion_atom_site_label_3
_geom_torsion_atom_site_label_4
_geom_torsion
_geom_torsion_publ_flag
_geom_torsion_site_symmetry_1
_geom_torsion_site_symmetry_3
_geom_torsion_site_symmetry_4
C5 S1 C8 Si1 -174.81(10) no . . .
C5 S1 C8 C7 -1.05(11) no . . .
C8 S1 C5 C4 -177.82(12) no . . .
C8 S1 C5 C6 0.77(11) no . . .
C1 S2 C4 C3 0.17(12) no . . .
C1 S2 C4 C5 179.67(13) no . . .
C4 S2 C1 C1 -179.64(13) no . . 7_645
C4 S2 C1 C2 -0.17(12) no . . .
Si2 Si1 Si3 C12 74.44(4) no . . .
Si2 Si1 Si3 C13 -167.30(3) no . . .
Si2 Si1 Si3 C14 -45.77(4) no . . .
Si3 Si1 Si2 C15 -162.73(3) no . . .
Si3 Si1 Si2 C16 -41.72(4) no . . .
Si3 Si1 Si2 C17 77.08(3) no . . .
Si2 Si1 Si4 C9 -29.79(4) no . . .
Si2 Si1 Si4 C10 -149.54(3) no . . .
Si2 Si1 Si4 C11 89.51(3) no . . .
Si4 Si1 Si2 C15 72.43(4) no . . .
Si4 Si1 Si2 C16 -166.57(3) no . . .
Si4 Si1 Si2 C17 -47.76(4) no . . .
Si2 Si1 C8 S1 -11.60(11) no . . .
Si2 Si1 C8 C7 176.13(11) no . . .
C8 Si1 Si2 C15 -49.94(6) no . . .
C8 Si1 Si2 C16 71.06(7) no . . .
C8 Si1 Si2 C17 -170.13(6) no . . .
Si3 Si1 Si4 C9 -153.17(3) no . . .
Si3 Si1 Si4 C10 87.08(4) no . . .
Si3 Si1 Si4 C11 -33.87(4) no . . .
Si4 Si1 Si3 C12 -162.85(3) no . . .
Si4 Si1 Si3 C13 -44.59(4) no . . .
Si4 Si1 Si3 C14 76.93(4) no . . .
Si3 Si1 C8 S1 106.07(9) no . . .
Si3 Si1 C8 C7 -66.20(14) no . . .
C8 Si1 Si3 C12 -42.95(7) no . . .
C8 Si1 Si3 C13 75.31(7) no . . .
C8 Si1 Si3 C14 -163.17(7) no . . .
Si4 Si1 C8 S1 -132.81(8) no . . .
Si4 Si1 C8 C7 54.92(14) no . . .
C8 Si1 Si4 C9 91.91(6) no . . .
C8 Si1 Si4 C10 -27.84(6) no . . .
C8 Si1 Si4 C11 -148.80(6) no . . .
S2 C1 C1 S2 180(65595) no . 7_645 7_645
S2 C1 C1 C2 -0.6(3) no . 7_645 7_645
S2 C1 C2 C3 0.1(2) no . . .
C1 C1 C2 C3 179.53(16) no 7_645 . .
C2 C1 C1 S2 0.6(3) no . 7_645 7_645
C2 C1 C1 C2 180(69992) no . 7_645 7_645
C1 C2 C3 C4 -0.0(3) no . . .
C2 C3 C4 S2 -0.1(2) no . . .
C2 C3 C4 C5 -179.56(16) no . . .
S2 C4 C5 S1 31.82(19) no . . .
S2 C4 C5 C6 -146.48(13) no . . .
C3 C4 C5 S1 -148.79(17) no . . .
C3 C4 C5 C6 32.9(3) no . . .
S1 C5 C6 C7 -0.29(18) no . . .
C4 C5 C6 C7 178.17(14) no . . .
C5 C6 C7 C8 -0.5(3) no . . .
C6 C7 C8 S1 1.07(19) no . . .
C6 C7 C8 Si1 174.05(13) no . . .
